data_2217942
loop_
_publ_author_name
'Odaba\,so\(glu, Mustafa'
'B\"uy\"ukg\"ung\"or, Orhan'

_publ_contact_author
;
    Orhan B\"uy\"ukg\"ung\"or
    Department of Physics
    Faculty of Arts & Sciences
    Ondokuz May\?is University
    TR-55139 Kurupelit Samsun
    Turkey
;
_publ_section_title
;
 3-(2,4-Dichloroanilino)isobenzofuran-1(3<i>H</i>)-one
;
_journal_coeditor_code HK2436
_journal_issue 4
_journal_name_full 'Acta Crystallographica Section E'
_journal_page_first o755
_journal_paper_doi 10.1107/S1600536808007708
_journal_volume 64
_journal_year 2008
_chemical_formula_moiety 'C14 H9 Cl2 N O2'
_chemical_formula_sum 'C14 H9 Cl2 N O2'
_chemical_formula_weight 294.12
_chemical_name_common 3-(2,4-dichlorophenylamino)phthalide
_chemical_name_systematic
;
3-(2,4-dichloroanilino)isobenzofuran-1(3<i>H</i>)-one
;
_space_group_IT_number 14
_symmetry_cell_setting monoclinic
_symmetry_space_group_name_Hall '-P 2ybc'
_symmetry_space_group_name_H-M 'P 1 21/c 1'
_atom_sites_solution_hydrogens geom
_atom_sites_solution_primary direct
_atom_sites_solution_secondary difmap
_audit_creation_method SHELXL-97
_cell_angle_alpha 90.00
_cell_angle_beta 102.768(5)
_cell_angle_gamma 90.00
_cell_formula_units_Z 4
_cell_length_a 7.7647(4)
_cell_length_b 23.9293(12)
_cell_length_c 7.3261(4)
_cell_measurement_reflns_used 7695
_cell_measurement_temperature 296
_cell_measurement_theta_max 26.13
_cell_measurement_theta_min 1.70
_cell_volume 1327.56(12)
_computing_cell_refinement 'X-AREA (Stoe & Cie, 2002)'
_computing_data_collection 'X-AREA (Stoe & Cie, 2002)'
_computing_data_reduction 'X-RED32 (Stoe & Cie, 2002)'
_computing_molecular_graphics 'ORTEP-3 for Windows (Farrugia, 1997)'
_computing_publication_material 'WinGX (Farrugia, 1999)'
_computing_structure_refinement 'SHELXL97 (Sheldrick, 2008)'
_computing_structure_solution 'SHELXS97 (Sheldrick, 2008)'
_diffrn_ambient_temperature 296
_diffrn_detector_area_resol_mean 6.67
_diffrn_measured_fraction_theta_full 0.993
_diffrn_measured_fraction_theta_max 0.993
_diffrn_measurement_device_type 'Stoe IPDS II'
_diffrn_measurement_method 'w-scan rotation method'
_diffrn_radiation_monochromator 'plane graphite'
_diffrn_radiation_type MoK\a
_diffrn_radiation_wavelength 0.71073
_diffrn_reflns_av_R_equivalents 0.1143
_diffrn_reflns_av_sigmaI/netI 0.0850
_diffrn_reflns_limit_h_max 9
_diffrn_reflns_limit_h_min -9
_diffrn_reflns_limit_k_max 28
_diffrn_reflns_limit_k_min -28
_diffrn_reflns_limit_l_max 8
_diffrn_reflns_limit_l_min -8
_diffrn_reflns_number 7695
_diffrn_reflns_theta_full 25.66
_diffrn_reflns_theta_max 25.66
_diffrn_reflns_theta_min 1.70
_diffrn_standards_decay_% <2
_diffrn_standards_number 0
_exptl_absorpt_coefficient_mu 0.484
_exptl_absorpt_correction_T_max 0.8539
_exptl_absorpt_correction_T_min 0.4860
_exptl_absorpt_correction_type integration
_exptl_absorpt_process_details '(X-RED32; Stoe & Cie, 2002)'
_exptl_crystal_colour colorless
_exptl_crystal_density_diffrn 1.472
_exptl_crystal_density_method 'not measured'
_exptl_crystal_description prism
_exptl_crystal_F_000 600
_exptl_crystal_size_max 0.620
_exptl_crystal_size_mid 0.403
_exptl_crystal_size_min 0.290
_refine_diff_density_max 0.394
_refine_diff_density_min -0.381
_refine_ls_extinction_method none
_refine_ls_goodness_of_fit_ref 1.033
_refine_ls_hydrogen_treatment mixed
_refine_ls_matrix_type full
_refine_ls_number_parameters 176
_refine_ls_number_reflns 2500
_refine_ls_number_restraints 0
_refine_ls_restrained_S_all 1.033
_refine_ls_R_factor_all 0.0658
_refine_ls_R_factor_gt 0.0479
_refine_ls_shift/su_max_lt 0.001
_refine_ls_shift/su_mean <0.001
_refine_ls_structure_factor_coef Fsqd
_refine_ls_weighting_details 'calc w=1/[\s^2^(Fo^2^)+(0.0573P)^2^+0.1182P] where P=(Fo^2^+2Fc^2^)/3'
_refine_ls_weighting_scheme calc
_refine_ls_wR_factor_gt 0.1053
_refine_ls_wR_factor_ref 0.1128
_reflns_number_gt 1860
_reflns_number_total 2500
_reflns_threshold_expression I>2\s(I)
_cod_data_source_file hk2436.cif
_cod_data_source_block I
_cod_original_sg_symbol_H-M 'P 21/c'
_cod_database_code 2217942
_cod_database_fobs_code 2217942

loop_
_symmetry_equiv_pos_as_xyz
'x, y, z'
'-x, y+1/2, -z+1/2'
'-x, -y, -z'
'x, -y-1/2, z-1/2'

loop_
_atom_site_type_symbol
_atom_site_label
_atom_site_fract_x
_atom_site_fract_y
_atom_site_fract_z
_atom_site_U_iso_or_equiv
_atom_site_adp_type
_atom_site_calc_flag
_atom_site_refinement_flags
_atom_site_occupancy
Cl Cl1 0.54932(11) 0.44014(3) 0.87525(9) 0.0799(3) Uani d . 1
Cl Cl2 0.05955(13) 0.48298(5) 0.25003(14) 0.1281(5) Uani d . 1
O O1 0.7384(2) 0.18458(7) 0.5396(2) 0.0666(4) Uani d . 1
O O2 0.69942(18) 0.27650(6) 0.4919(2) 0.0552(4) Uani d . 1
H H1 0.719(3) 0.3623(11) 0.752(4) 0.069(7) Uiso d . 1
N N1 0.7106(3) 0.36695(8) 0.6346(3) 0.0570(5) Uani d . 1
C C1 0.7958(3) 0.23169(9) 0.5653(3) 0.0502(5) Uani d . 1
C C2 0.9681(3) 0.25091(9) 0.6711(3) 0.0468(5) Uani d . 1
C C3 1.1115(3) 0.22004(10) 0.7623(3) 0.0574(6) Uani d . 1
H H3 1.1072 0.1812 0.7669 0.069 Uiso calc R 1
C C4 1.2615(3) 0.24907(13) 0.8465(3) 0.0685(7) Uani d . 1
H H4 1.3608 0.2296 0.9088 0.082 Uiso calc R 1
C C5 1.2657(3) 0.30675(14) 0.8391(3) 0.0722(7) Uani d . 1
H H5 1.3685 0.3253 0.8971 0.087 Uiso calc R 1
C C6 1.1218(3) 0.33757(11) 0.7482(3) 0.0643(6) Uani d . 1
H H6 1.1255 0.3764 0.7449 0.077 Uiso calc R 1
C C7 0.9719(3) 0.30836(9) 0.6624(3) 0.0497(5) Uani d . 1
C C8 0.8012(3) 0.32888(9) 0.5450(3) 0.0506(5) Uani d . 1
H H8 0.8241 0.3464 0.4318 0.061 Uiso calc R 1
C C9 0.5585(3) 0.39413(9) 0.5407(3) 0.0518(5) Uani d . 1
C C10 0.4694(3) 0.43014(9) 0.6373(3) 0.0583(6) Uani d . 1
C C11 0.3179(3) 0.45773(11) 0.5500(4) 0.0716(7) Uani d . 1
H H11 0.2602 0.4814 0.6177 0.086 Uiso calc R 1
C C12 0.2532(3) 0.44977(12) 0.3615(4) 0.0730(7) Uani d . 1
C C13 0.3382(3) 0.41567(11) 0.2614(3) 0.0685(6) Uani d . 1
H H13 0.2942 0.4110 0.1336 0.082 Uiso calc R 1
C C14 0.4896(3) 0.38808(10) 0.3495(3) 0.0597(6) Uani d . 1
H H14 0.5468 0.3649 0.2799 0.072 Uiso calc R 1

loop_
_atom_site_aniso_label
_atom_site_aniso_U_11
_atom_site_aniso_U_22
_atom_site_aniso_U_33
_atom_site_aniso_U_12
_atom_site_aniso_U_13
_atom_site_aniso_U_23
Cl1 0.1151(6) 0.0677(4) 0.0658(4) 0.0114(4) 0.0389(4) -0.0076(3)
Cl2 0.0912(6) 0.1702(11) 0.1280(7) 0.0701(6) 0.0349(5) 0.0507(7)
O1 0.0662(10) 0.0565(10) 0.0751(10) -0.0104(8) 0.0116(8) -0.0096(8)
O2 0.0437(8) 0.0569(9) 0.0613(8) 0.0026(7) 0.0036(6) -0.0052(7)
N1 0.0652(12) 0.0584(11) 0.0487(10) 0.0134(9) 0.0153(9) -0.0014(8)
C1 0.0471(11) 0.0545(13) 0.0509(10) -0.0004(10) 0.0147(9) -0.0061(9)
C2 0.0419(10) 0.0541(12) 0.0470(10) 0.0009(10) 0.0153(8) -0.0022(8)
C3 0.0503(12) 0.0652(14) 0.0587(12) 0.0101(11) 0.0165(10) 0.0023(10)
C4 0.0434(12) 0.098(2) 0.0626(13) 0.0103(14) 0.0089(10) 0.0015(13)
C5 0.0426(12) 0.103(2) 0.0696(14) -0.0124(14) 0.0087(11) -0.0137(14)
C6 0.0552(13) 0.0676(15) 0.0710(14) -0.0150(12) 0.0160(11) -0.0097(11)
C7 0.0451(11) 0.0574(13) 0.0487(10) -0.0020(10) 0.0152(8) -0.0032(9)
C8 0.0511(12) 0.0495(12) 0.0527(11) 0.0022(10) 0.0147(9) -0.0008(9)
C9 0.0580(13) 0.0448(11) 0.0569(12) 0.0047(10) 0.0219(10) 0.0056(9)
C10 0.0724(15) 0.0471(12) 0.0641(13) 0.0061(11) 0.0338(12) 0.0062(10)
C11 0.0778(17) 0.0614(14) 0.0886(17) 0.0191(14) 0.0463(15) 0.0147(13)
C12 0.0648(15) 0.0764(17) 0.0840(17) 0.0203(13) 0.0297(14) 0.0266(13)
C13 0.0671(15) 0.0741(16) 0.0656(13) 0.0081(13) 0.0175(12) 0.0144(12)
C14 0.0647(14) 0.0591(14) 0.0589(12) 0.0133(11) 0.0212(11) 0.0046(10)

loop_
_atom_type_symbol
_atom_type_description
_atom_type_scat_dispersion_real
_atom_type_scat_dispersion_imag
_atom_type_scat_source
C C 0.0033 0.0016 'International Tables Vol C Tables 4.2.6.8 and 6.1.1.4'
H H 0.0000 0.0000 'International Tables Vol C Tables 4.2.6.8 and 6.1.1.4'
N N 0.0061 0.0033 'International Tables Vol C Tables 4.2.6.8 and 6.1.1.4'
O O 0.0106 0.0060 'International Tables Vol C Tables 4.2.6.8 and 6.1.1.4'
Cl Cl 0.1484 0.1585 'International Tables Vol C Tables 4.2.6.8 and 6.1.1.4'

loop_
_geom_angle_atom_site_label_1
_geom_angle_atom_site_label_2
_geom_angle_atom_site_label_3
_geom_angle
O1 C1 O2 121.7(2)
O1 C1 C2 129.5(2)
O2 C1 C2 108.85(18)
C7 C2 C3 122.3(2)
C7 C2 C1 108.35(18)
C3 C2 C1 129.3(2)
C4 C3 C2 117.3(2)
C4 C3 H3 121.4
C2 C3 H3 121.4
C3 C4 C5 120.7(2)
C3 C4 H4 119.6
C5 C4 H4 119.6
C6 C5 C4 121.9(2)
C6 C5 H5 119.1
C4 C5 H5 119.1
C5 C6 C7 117.3(2)
C5 C6 H6 121.3
C7 C6 H6 121.3
C2 C7 C6 120.5(2)
C2 C7 C8 109.26(18)
C6 C7 C8 130.2(2)
N1 C8 O2 112.22(16)
N1 C8 C7 114.69(17)
O2 C8 C7 103.07(16)
N1 C8 H8 108.9
O2 C8 H8 108.9
C7 C8 H8 108.9
N1 C9 C14 123.02(19)
N1 C9 C10 120.1(2)
C14 C9 C10 116.9(2)
C11 C10 C9 122.0(2)
C11 C10 Cl1 118.71(17)
C9 C10 Cl1 119.26(18)
C12 C11 C10 119.0(2)
C12 C11 H11 120.5
C10 C11 H11 120.5
C13 C12 C11 120.7(2)
C13 C12 Cl2 119.6(2)
C11 C12 Cl2 119.7(2)
C12 C13 C14 120.0(2)
C12 C13 H13 120.0
C14 C13 H13 120.0
C13 C14 C9 121.3(2)
C13 C14 H14 119.3
C9 C14 H14 119.3
C9 N1 C8 122.17(18)
C9 N1 H1 115.0(17)
C8 N1 H1 117.1(17)
C1 O2 C8 110.45(15)

loop_
_geom_bond_atom_site_label_1
_geom_bond_atom_site_label_2
_geom_bond_distance
C1 O1 1.212(3)
C1 O2 1.349(3)
C1 C2 1.465(3)
C2 C7 1.377(3)
C2 C3 1.379(3)
C3 C4 1.379(3)
C3 H3 0.9300
C4 C5 1.382(4)
C4 H4 0.9300
C5 C6 1.381(4)
C5 H5 0.9300
C6 C7 1.384(3)
C6 H6 0.9300
C7 C8 1.494(3)
C8 N1 1.400(3)
C8 O2 1.487(3)
C8 H8 0.9800
C9 N1 1.390(3)
C9 C14 1.392(3)
C9 C10 1.392(3)
C10 C11 1.376(3)
C10 Cl1 1.733(2)
C11 C12 1.375(4)
C11 H11 0.9300
C12 C13 1.362(4)
C12 Cl2 1.737(3)
C13 C14 1.378(3)
C13 H13 0.9300
C14 H14 0.9300
N1 H1 0.86(3)

loop_
_geom_hbond_atom_site_label_D
_geom_hbond_atom_site_label_H
_geom_hbond_atom_site_label_A
_geom_hbond_site_symmetry_A
_geom_hbond_distance_DH
_geom_hbond_distance_HA
_geom_hbond_distance_DA
_geom_hbond_angle_DHA
N1 H1 O1 4_566 0.86(3) 2.36(3) 3.176(2) 159(2)
C4 H4 O2 4_666 0.93 2.57 3.387(3) 147.1

loop_
_geom_torsion_atom_site_label_1
_geom_torsion_atom_site_label_2
_geom_torsion_atom_site_label_3
_geom_torsion_atom_site_label_4
_geom_torsion
O1 C1 C2 C7 -179.3(2)
O2 C1 C2 C7 1.0(2)
O1 C1 C2 C3 2.9(3)
O2 C1 C2 C3 -176.77(17)
C7 C2 C3 C4 0.2(3)
C1 C2 C3 C4 177.70(18)
C2 C3 C4 C5 0.2(3)
C3 C4 C5 C6 0.0(4)
C4 C5 C6 C7 -0.5(3)
C3 C2 C7 C6 -0.8(3)
C1 C2 C7 C6 -178.75(17)
C3 C2 C7 C8 176.66(16)
C1 C2 C7 C8 -1.3(2)
C5 C6 C7 C2 0.9(3)
C5 C6 C7 C8 -175.9(2)
C2 C7 C8 N1 123.40(19)
C6 C7 C8 N1 -59.5(3)
C2 C7 C8 O2 1.11(19)
C6 C7 C8 O2 178.20(19)
N1 C9 C10 C11 -179.7(2)
C14 C9 C10 C11 1.4(3)
N1 C9 C10 Cl1 -0.5(3)
C14 C9 C10 Cl1 -179.37(17)
C9 C10 C11 C12 -0.4(4)
Cl1 C10 C11 C12 -179.66(19)
C10 C11 C12 C13 -0.8(4)
C10 C11 C12 Cl2 178.56(19)
C11 C12 C13 C14 0.9(4)
Cl2 C12 C13 C14 -178.4(2)
C12 C13 C14 C9 0.1(4)
N1 C9 C14 C13 179.9(2)
C10 C9 C14 C13 -1.2(3)
C14 C9 N1 C8 -3.5(3)
C10 C9 N1 C8 177.7(2)
O2 C8 N1 C9 -69.0(2)
C7 C8 N1 C9 173.83(19)
O1 C1 O2 C8 179.98(18)
C2 C1 O2 C8 -0.3(2)
N1 C8 O2 C1 -124.39(18)
C7 C8 O2 C1 -0.46(19)

loop_
_cod_related_entry_id
_cod_related_entry_database
_cod_related_entry_code
1 ChemSpider 2673345
